data_4511545
loop_
_publ_author_name
'Perumalla, Sathyanarayana R.'
'Sun, Changquan C.'

_publ_section_title
;
 Design and Preparation of a 4:1 Lamivudine--Oxalic Acid CAB Cocrystal for
 Improving the Lamivudine Purification Process
;
_journal_issue 8
_journal_name_full 'Crystal Growth &amp; Design'
_journal_page_first 3990
_journal_paper_doi 10.1021/cg5005825
_journal_volume 14
_journal_year 2014
_chemical_absolute_configuration rm
_chemical_formula_sum 'C18 H24 N6 O10 S2'
_chemical_formula_weight 548.55
_chemical_name_common 'Lamivudinium hemiOxalate'
_chemical_name_systematic
; 
 ? 
;
_space_group_IT_number 19
_symmetry_cell_setting orthorhombic
_symmetry_space_group_name_Hall 'P 2ac 2ab'
_symmetry_space_group_name_H-M 'P 21 21 21'
_atom_sites_solution_hydrogens geom
_atom_sites_solution_primary direct
_atom_sites_solution_secondary difmap
_audit_creation_method SHELXL-97
_cell_angle_alpha 90.00
_cell_angle_beta 90.00
_cell_angle_gamma 90.00
_cell_formula_units_Z 4
_cell_length_a 6.6714(11)
_cell_length_b 9.1340(15)
_cell_length_c 37.650(6)
_cell_measurement_reflns_used 9963
_cell_measurement_temperature 173(2)
_cell_measurement_theta_max 27.41
_cell_measurement_theta_min 2.29
_cell_volume 2294.3(6)
_computing_cell_refinement 'Bruker SAINT'
_computing_data_collection 'Bruker Apex 2'
_computing_data_reduction 'Bruker SAINT'
_computing_molecular_graphics 'Bruker SHELXTL'
_computing_publication_material 'Bruker SHELXTL'
_computing_structure_refinement 'SHELXL-97 (Sheldrick, 1997)'
_computing_structure_solution 'SHELXS-97 (Sheldrick, 1990)'
_diffrn_ambient_temperature 173(2)
_diffrn_measured_fraction_theta_full 0.996
_diffrn_measured_fraction_theta_max 0.996
_diffrn_measurement_device_type 'Bruker Apex 2 platform CCD'
_diffrn_measurement_method 'Omega and Phi scans'
_diffrn_radiation_monochromator graphite
_diffrn_radiation_source 'fine-focus sealed tube'
_diffrn_radiation_type MoK\a
_diffrn_radiation_wavelength 0.71073
_diffrn_reflns_av_R_equivalents 0.0381
_diffrn_reflns_av_sigmaI/netI 0.0307
_diffrn_reflns_limit_h_max 8
_diffrn_reflns_limit_h_min -8
_diffrn_reflns_limit_k_max 11
_diffrn_reflns_limit_k_min -11
_diffrn_reflns_limit_l_max 48
_diffrn_reflns_limit_l_min -48
_diffrn_reflns_number 26488
_diffrn_reflns_theta_full 27.52
_diffrn_reflns_theta_max 27.52
_diffrn_reflns_theta_min 2.16
_exptl_absorpt_coefficient_mu 0.301
_exptl_absorpt_correction_T_max 0.9150
_exptl_absorpt_correction_T_min 0.8890
_exptl_absorpt_correction_type multi-scan
_exptl_absorpt_process_details 'SADABS (G. Sheldrick, 2003)'
_exptl_crystal_colour Colorless
_exptl_crystal_density_diffrn 1.588
_exptl_crystal_density_method 'not measured'
_exptl_crystal_description Blocks
_exptl_crystal_F_000 1144
_exptl_crystal_size_max 0.40
_exptl_crystal_size_mid 0.36
_exptl_crystal_size_min 0.30
_refine_diff_density_max 0.223
_refine_diff_density_min -0.205
_refine_diff_density_rms 0.044
_refine_ls_abs_structure_details 'Flack H D (1983), Acta Cryst. A39, 876-881'
_refine_ls_abs_structure_Flack 0.00(6)
_refine_ls_extinction_method none
_refine_ls_goodness_of_fit_ref 1.028
_refine_ls_hydrogen_treatment mixed
_refine_ls_matrix_type full
_refine_ls_number_parameters 421
_refine_ls_number_reflns 5259
_refine_ls_number_restraints 0
_refine_ls_restrained_S_all 1.028
_refine_ls_R_factor_all 0.0380
_refine_ls_R_factor_gt 0.0317
_refine_ls_shift/su_max 0.001
_refine_ls_shift/su_mean 0.000
_refine_ls_structure_factor_coef Fsqd
_refine_ls_weighting_details 'calc w=1/[\s^2^(Fo^2^)+(0.0365P)^2^+0.4921P] where P=(Fo^2^+2Fc^2^)/3'
_refine_ls_weighting_scheme calc
_refine_ls_wR_factor_gt 0.0706
_refine_ls_wR_factor_ref 0.0740
_reflns_number_gt 4738
_reflns_number_total 5259
_reflns_threshold_expression >2sigma(I)
_cod_data_source_file cg5005825_si_003.cif
_cod_data_source_block 12057_0m
_cod_depositor_comments
;
The following automatic conversions were performed:

'_symmetry_cell_setting' value 'Orthorhombic' changed to
'orthorhombic' according to
/usr/data/users/saulius/crontab/automatic-downloads/rss-feeds/ACS/lib/dictionaries/cif_core.dic
dictionary named 'cif_core.dic' version 2.4.2 from
2011-04-26.

'_exptl_absorpt_correction_type' value 'Multi-Scan'
changed to 'multi-scan' according to
/usr/data/users/saulius/crontab/automatic-downloads/rss-feeds/ACS/lib/dictionaries/cif_core.dic
dictionary named 'cif_core.dic' version 2.4.2 from 2011-04-26.

Automatic conversion script
Id: cif_fix_values 2281 2013-09-26 08:29:07Z andrius 

 Adding full bibliography for 4511545--4511546.cif.
;
_cod_original_cell_volume 2294.3(7)
_cod_original_sg_symbol_H-M P2(1)2(1)2(1)
_cod_database_code 4511545

loop_
_symmetry_equiv_pos_as_xyz
'x, y, z'
'-x+1/2, -y, z+1/2'
'-x, y+1/2, -z+1/2'
'x+1/2, -y+1/2, -z'

loop_
_atom_site_label
_atom_site_type_symbol
_atom_site_fract_x
_atom_site_fract_y
_atom_site_fract_z
_atom_site_U_iso_or_equiv
_atom_site_adp_type
_atom_site_occupancy
_atom_site_symmetry_multiplicity
_atom_site_calc_flag
S213 S 0.23791(8) 0.93445(6) 0.886495(13) 0.02797(12) Uani 1 1 d
O311 O 0.0674(2) 0.16850(15) 0.95599(3) 0.0228(3) Uani 1 1 d
O322 O 0.0980(2) 0.33741(15) 0.87216(3) 0.0233(3) Uani 1 1 d
O312 O -0.1684(2) 0.19528(16) 0.91442(4) 0.0268(3) Uani 1 1 d
O321 O 0.3168(2) 0.33593(17) 0.91702(4) 0.0270(3) Uani 1 1 d
N23 N 0.2611(2) 0.46233(18) 1.00237(4) 0.0212(3) Uani 1 1 d
O216 O 0.0935(2) 0.66922(15) 0.89578(3) 0.0283(3) Uani 1 1 d
N21 N 0.1740(2) 0.60840(18) 0.95390(4) 0.0224(3) Uani 1 1 d
O211 O -0.2068(2) 0.88626(19) 0.91544(4) 0.0351(4) Uani 1 1 d
C22 C 0.3250(3) 0.5533(2) 0.97533(5) 0.0241(4) Uani 1 1 d
C32 C 0.1528(3) 0.3037(2) 0.90318(5) 0.0197(4) Uani 1 1 d
O22 O 0.4992(2) 0.58395(19) 0.97093(4) 0.0367(4) Uani 1 1 d
C31 C 0.0050(3) 0.2141(2) 0.92682(5) 0.0202(4) Uani 1 1 d
N24 N 0.0240(3) 0.3384(2) 1.03500(5) 0.0250(4) Uani 1 1 d
C24 C 0.0672(3) 0.4276(2) 1.00892(5) 0.0200(4) Uani 1 1 d
C214 C 0.2650(3) 0.8534(2) 0.92974(5) 0.0238(4) Uani 1 1 d
C26 C -0.0242(3) 0.5812(2) 0.96072(5) 0.0235(4) Uani 1 1 d
C25 C -0.0809(3) 0.4920(2) 0.98706(5) 0.0226(4) Uani 1 1 d
C212 C 0.0517(3) 0.7965(2) 0.87481(6) 0.0262(5) Uani 1 1 d
C215 C 0.2400(3) 0.6909(2) 0.92231(5) 0.0233(4) Uani 1 1 d
C211 C -0.1650(4) 0.8416(3) 0.88026(6) 0.0333(5) Uani 1 1 d
S113 S 0.31578(8) 0.94404(6) 0.793413(13) 0.02844(12) Uani 1 1 d
O12 O 0.82499(19) 1.05928(17) 0.70950(4) 0.0259(3) Uani 1 1 d
O116 O 0.3845(2) 1.21305(14) 0.77262(3) 0.0215(3) Uani 1 1 d
C112 C 0.2717(3) 1.1380(2) 0.80020(5) 0.0222(4) Uani 1 1 d
N11 N 0.4925(2) 1.08668(17) 0.72143(4) 0.0191(3) Uani 1 1 d
N13 N 0.6014(3) 0.99139(18) 0.66707(4) 0.0203(3) Uani 1 1 d
C111 C 0.0542(3) 1.1832(2) 0.79683(6) 0.0267(4) Uani 1 1 d
O111 O -0.0605(2) 1.13253(19) 0.82573(4) 0.0342(4) Uani 1 1 d
C12 C 0.6517(3) 1.0467(2) 0.70007(5) 0.0201(4) Uani 1 1 d
N14 N 0.3797(3) 0.9039(2) 0.62539(5) 0.0298(4) Uani 1 1 d
C14 C 0.4105(3) 0.9651(2) 0.65594(5) 0.0208(4) Uani 1 1 d
C15 C 0.2525(3) 1.0106(2) 0.67883(5) 0.0234(4) Uani 1 1 d
C115 C 0.5425(3) 1.1285(2) 0.75878(5) 0.0211(4) Uani 1 1 d
C16 C 0.2976(3) 1.0684(2) 0.71041(5) 0.0222(4) Uani 1 1 d
C114 C 0.5691(3) 0.9934(2) 0.78192(5) 0.0266(4) Uani 1 1 d
H24B H 0.158(3) 0.887(2) 0.9457(5) 0.013(5) Uiso 1 1 d
H21B H -0.255(4) 0.754(3) 0.8747(6) 0.034(6) Uiso 1 1 d
H12A H 0.334(3) 1.164(2) 0.8228(5) 0.011(5) Uiso 1 1 d
H15 H 0.131(3) 1.001(2) 0.6729(5) 0.019(6) Uiso 1 1 d
H24A H 0.404(4) 0.869(2) 0.9378(6) 0.029(6) Uiso 1 1 d
H11B H -0.002(3) 1.140(2) 0.7744(6) 0.020(5) Uiso 1 1 d
H26 H -0.119(3) 0.631(2) 0.9471(5) 0.022(5) Uiso 1 1 d
H15A H 0.664(3) 1.188(2) 0.7567(5) 0.018(5) Uiso 1 1 d
H22A H 0.073(3) 0.767(2) 0.8498(5) 0.019(5) Uiso 1 1 d
H142 H 0.252(4) 0.875(3) 0.6196(6) 0.042(7) Uiso 1 1 d
H23 H 0.359(3) 0.419(2) 1.0154(6) 0.025(6) Uiso 1 1 d
H14A H 0.635(3) 0.913(2) 0.7695(5) 0.023(6) Uiso 1 1 d
H25 H -0.217(4) 0.473(3) 0.9915(6) 0.042(7) Uiso 1 1 d
H21A H -0.204(4) 0.917(3) 0.8623(6) 0.038(7) Uiso 1 1 d
H141 H 0.475(4) 0.883(3) 0.6105(7) 0.040(7) Uiso 1 1 d
H16 H 0.196(3) 1.098(2) 0.7255(5) 0.020(5) Uiso 1 1 d
H14B H 0.647(3) 1.016(2) 0.8036(5) 0.024(6) Uiso 1 1 d
H11A H 0.045(3) 1.287(3) 0.7948(6) 0.026(6) Uiso 1 1 d
H13 H 0.697(3) 0.965(2) 0.6558(5) 0.015(5) Uiso 1 1 d
H241 H 0.112(5) 0.310(3) 1.0520(7) 0.057(9) Uiso 1 1 d
H25A H 0.368(3) 0.651(2) 0.9142(5) 0.026(6) Uiso 1 1 d
H211 H -0.200(4) 0.976(3) 0.9153(6) 0.038(8) Uiso 1 1 d
H242 H -0.097(5) 0.318(3) 1.0396(7) 0.053(9) Uiso 1 1 d
H111 H -0.038(4) 1.179(3) 0.8432(7) 0.045(8) Uiso 1 1 d

loop_
_atom_site_aniso_label
_atom_site_aniso_U_11
_atom_site_aniso_U_22
_atom_site_aniso_U_33
_atom_site_aniso_U_23
_atom_site_aniso_U_13
_atom_site_aniso_U_12
S213 0.0328(3) 0.0273(2) 0.0239(2) 0.0068(2) -0.0036(2) -0.0052(2)
O311 0.0242(7) 0.0263(7) 0.0179(7) 0.0053(5) 0.0001(5) 0.0003(6)
O322 0.0287(7) 0.0239(7) 0.0174(7) 0.0041(6) -0.0032(6) -0.0015(6)
O312 0.0207(7) 0.0335(8) 0.0262(7) 0.0061(6) -0.0022(6) -0.0001(6)
O321 0.0225(7) 0.0361(8) 0.0223(7) 0.0068(6) -0.0023(6) -0.0051(6)
N23 0.0167(8) 0.0270(9) 0.0199(7) 0.0055(6) -0.0018(7) 0.0021(7)
O216 0.0404(9) 0.0210(7) 0.0235(7) 0.0017(6) -0.0072(6) -0.0033(7)
N21 0.0183(8) 0.0245(8) 0.0243(8) 0.0052(7) 0.0014(7) 0.0039(7)
O211 0.0336(9) 0.0302(9) 0.0416(9) 0.0012(7) 0.0045(7) -0.0031(7)
C22 0.0198(10) 0.0270(10) 0.0255(9) 0.0061(9) -0.0016(8) 0.0012(9)
C32 0.0236(10) 0.0176(9) 0.0180(9) 0.0004(7) 0.0035(8) 0.0022(8)
O22 0.0181(8) 0.0504(11) 0.0415(9) 0.0202(8) 0.0001(7) -0.0028(7)
C31 0.0209(10) 0.0187(9) 0.0209(10) -0.0006(7) 0.0016(8) 0.0034(8)
N24 0.0213(9) 0.0316(10) 0.0222(9) 0.0058(7) 0.0010(7) -0.0032(8)
C24 0.0188(9) 0.0216(10) 0.0197(9) -0.0013(8) 0.0009(7) -0.0006(8)
C214 0.0262(11) 0.0247(10) 0.0204(9) 0.0028(8) -0.0038(8) -0.0008(9)
C26 0.0194(10) 0.0274(11) 0.0237(10) 0.0004(8) -0.0014(8) 0.0080(8)
C25 0.0137(10) 0.0308(11) 0.0233(10) 0.0019(8) 0.0013(8) 0.0030(8)
C212 0.0358(12) 0.0243(10) 0.0187(10) 0.0032(8) -0.0055(9) -0.0041(9)
C215 0.0256(10) 0.0253(10) 0.0191(9) 0.0033(7) 0.0013(8) 0.0036(8)
C211 0.0350(12) 0.0298(11) 0.0351(12) 0.0054(10) -0.0090(10) -0.0038(10)
S113 0.0408(3) 0.0216(2) 0.0229(2) -0.0001(2) 0.0043(2) -0.0053(2)
O12 0.0160(7) 0.0350(7) 0.0269(7) -0.0074(7) -0.0001(6) 0.0003(6)
O116 0.0244(7) 0.0205(7) 0.0195(7) -0.0016(5) 0.0062(6) 0.0000(5)
C112 0.0270(11) 0.0235(10) 0.0163(9) -0.0035(7) 0.0032(8) -0.0044(8)
N11 0.0168(8) 0.0253(9) 0.0151(7) -0.0022(6) 0.0011(6) -0.0006(6)
N13 0.0165(8) 0.0273(9) 0.0172(8) -0.0041(6) 0.0038(7) 0.0006(7)
C111 0.0244(11) 0.0340(12) 0.0218(10) -0.0039(9) 0.0048(8) -0.0035(9)
O111 0.0317(9) 0.0475(10) 0.0235(8) -0.0090(7) 0.0078(6) -0.0156(8)
C12 0.0196(10) 0.0195(9) 0.0214(9) -0.0009(8) 0.0019(7) -0.0004(8)
N14 0.0208(9) 0.0444(12) 0.0242(9) -0.0108(8) 0.0010(8) -0.0040(8)
C14 0.0198(10) 0.0230(10) 0.0195(9) -0.0007(7) 0.0023(7) -0.0030(8)
C15 0.0133(9) 0.0352(11) 0.0218(9) -0.0015(8) 0.0005(8) -0.0032(8)
C115 0.0200(10) 0.0237(10) 0.0196(9) -0.0033(8) 0.0010(7) -0.0007(8)
C16 0.0164(9) 0.0291(10) 0.0209(9) 0.0016(8) 0.0038(7) -0.0007(8)
C114 0.0318(12) 0.0275(11) 0.0205(10) -0.0025(8) -0.0045(9) 0.0040(9)

loop_
_atom_type_symbol
_atom_type_description
_atom_type_scat_dispersion_real
_atom_type_scat_dispersion_imag
_atom_type_scat_source
C C 0.0033 0.0016 'International Tables Vol C Tables 4.2.6.8 and 6.1.1.4'
H H 0.0000 0.0000 'International Tables Vol C Tables 4.2.6.8 and 6.1.1.4'
N N 0.0061 0.0033 'International Tables Vol C Tables 4.2.6.8 and 6.1.1.4'
O O 0.0106 0.0060 'International Tables Vol C Tables 4.2.6.8 and 6.1.1.4'
S S 0.1246 0.1234 'International Tables Vol C Tables 4.2.6.8 and 6.1.1.4'

loop_
_geom_angle_atom_site_label_1
_geom_angle_atom_site_label_2
_geom_angle_atom_site_label_3
_geom_angle
C214 S213 C212 90.14(10)
C24 N23 C22 124.69(17)
C24 N23 H23 119.2(14)
C22 N23 H23 116.0(14)
C215 O216 C212 114.29(15)
C26 N21 C22 121.80(17)
C26 N21 C215 122.14(16)
C22 N21 C215 115.98(16)
C211 O211 H211 105.8(18)
O22 C22 N23 122.52(18)
O22 C22 N21 122.42(18)
N23 C22 N21 115.06(17)
O321 C32 O322 125.69(18)
O321 C32 C31 116.11(16)
O322 C32 C31 118.20(17)
O311 C31 O312 126.04(19)
O311 C31 C32 117.81(17)
O312 C31 C32 116.15(16)
C24 N24 H241 124.6(19)
C24 N24 H242 120(2)
H241 N24 H242 114(3)
N24 C24 N23 119.51(18)
N24 C24 C25 122.85(18)
N23 C24 C25 117.64(17)
C215 C214 S213 102.97(13)
C215 C214 H24B 109.9(12)
S213 C214 H24B 110.5(11)
C215 C214 H24A 107.3(13)
S213 C214 H24A 108.3(13)
H24B C214 H24A 116.9(17)
C25 C26 N21 121.48(19)
C25 C26 H26 120.7(13)
N21 C26 H26 117.8(13)
C26 C25 C24 119.18(19)
C26 C25 H25 120.9(15)
C24 C25 H25 119.9(15)
O216 C212 C211 109.37(18)
O216 C212 S213 107.15(14)
C211 C212 S213 115.41(15)
O216 C212 H22A 106.1(12)
C211 C212 H22A 109.7(13)
S213 C212 H22A 108.7(13)
O216 C215 N21 107.01(16)
O216 C215 C214 110.06(16)
N21 C215 C214 112.53(16)
O216 C215 H25A 109.5(13)
N21 C215 H25A 108.8(13)
C214 C215 H25A 108.9(14)
O211 C211 C212 113.14(18)
O211 C211 H21B 107.6(13)
C212 C211 H21B 108.6(14)
O211 C211 H21A 112.7(14)
C212 C211 H21A 110.0(14)
H21B C211 H21A 104.3(19)
C114 S113 C112 86.65(10)
C115 O116 C112 113.18(14)
O116 C112 C111 107.91(16)
O116 C112 S113 106.03(12)
C111 C112 S113 114.21(14)
O116 C112 H12A 106.8(11)
C111 C112 H12A 114.7(11)
S113 C112 H12A 106.7(11)
C16 N11 C12 121.28(15)
C16 N11 C115 121.74(15)
C12 N11 C115 116.33(15)
C14 N13 C12 124.62(17)
C14 N13 H13 121.9(14)
C12 N13 H13 112.9(14)
O111 C111 C112 111.48(18)
O111 C111 H11B 108.5(12)
C112 C111 H11B 108.7(12)
O111 C111 H11A 110.8(13)
C112 C111 H11A 109.7(14)
H11B C111 H11A 107.6(18)
C111 O111 H111 111(2)
O12 C12 N11 122.44(17)
O12 C12 N13 121.92(17)
N11 C12 N13 115.65(16)
C14 N14 H142 118.8(16)
C14 N14 H141 123.5(17)
H142 N14 H141 118(2)
N14 C14 N13 119.84(18)
N14 C14 C15 123.11(19)
N13 C14 C15 117.04(17)
C16 C15 C14 119.20(19)
C16 C15 H15 119.5(14)
C14 C15 H15 121.3(14)
O116 C115 N11 108.76(15)
O116 C115 C114 108.71(16)
N11 C115 C114 110.92(16)
O116 C115 H15A 110.2(12)
N11 C115 H15A 104.6(12)
C114 C115 H15A 113.6(12)
C15 C16 N11 121.99(18)
C15 C16 H16 119.9(13)
N11 C16 H16 118.1(13)
C115 C114 S113 103.34(14)
C115 C114 H14A 113.0(12)
S113 C114 H14A 110.4(13)
C115 C114 H14B 111.3(12)
S113 C114 H14B 110.3(12)
H14A C114 H14B 108.4(18)

loop_
_geom_bond_atom_site_label_1
_geom_bond_atom_site_label_2
_geom_bond_distance
S213 C214 1.7975(19)
S213 C212 1.823(2)
O311 C31 1.246(2)
O322 C32 1.262(2)
O312 C31 1.259(2)
O321 C32 1.247(2)
N23 C24 1.355(2)
N23 C22 1.381(3)
N23 H23 0.91(2)
O216 C215 1.411(2)
O216 C212 1.433(2)
N21 C26 1.369(3)
N21 C22 1.385(2)
N21 C215 1.475(2)
O211 C211 1.414(3)
O211 H211 0.82(3)
C22 O22 1.207(2)
C32 C31 1.560(3)
N24 C24 1.308(3)
N24 H241 0.91(3)
N24 H242 0.85(3)
C24 C25 1.414(3)
C214 C215 1.520(3)
C214 H24B 0.98(2)
C214 H24A 0.99(2)
C26 C25 1.338(3)
C26 H26 0.93(2)
C25 H25 0.94(3)
C212 C211 1.517(3)
C212 H22A 0.99(2)
C215 H25A 0.98(2)
C211 H21B 1.02(3)
C211 H21A 1.00(3)
S113 C114 1.802(2)
S113 C112 1.814(2)
O12 C12 1.215(2)
O116 C115 1.406(2)
O116 C112 1.454(2)
C112 C111 1.514(3)
C112 H12A 0.976(19)
N11 C16 1.375(2)
N11 C12 1.382(2)
N11 C115 1.495(2)
N13 C14 1.362(3)
N13 C12 1.382(2)
N13 H13 0.81(2)
C111 O111 1.408(2)
C111 H11B 1.00(2)
C111 H11A 0.95(2)
O111 H111 0.80(3)
N14 C14 1.296(2)
N14 H142 0.92(3)
N14 H141 0.87(3)
C14 C15 1.423(3)
C15 C16 1.335(3)
C15 H15 0.85(2)
C115 C114 1.522(3)
C115 H15A 0.98(2)
C16 H16 0.93(2)
C114 H14A 0.98(2)
C114 H14B 0.99(2)
